data_4065585
loop_
_publ_author_name
'Jana, Anukul'
'Roesky, Herbert W.'
'Schulzke, Carola'
'Samuel, Prinson P.'

_publ_section_title
;
 Reaction of Tin(II) Hydride with Compounds Containing Aromatic C&#x2212;F
 Bonds&#x2020;
;
_journal_issue 21
_journal_name_full Organometallics
_journal_page_first 4837
_journal_paper_doi 10.1021/om1000106
_journal_volume 29
_journal_year 2010
_chemical_formula_sum 'C35 H41 F5 N2 Sn'
_chemical_formula_weight 703.39
_chemical_name_systematic
;
 ?
;
_space_group_IT_number 14
_symmetry_cell_setting monoclinic
_symmetry_space_group_name_Hall '-P 2yn'
_symmetry_space_group_name_H-M 'P 1 21/n 1'
_atom_sites_solution_hydrogens geom
_atom_sites_solution_primary direct
_atom_sites_solution_secondary difmap
_audit_creation_method SHELXL-97
_cell_angle_alpha 90.00
_cell_angle_beta 102.84(3)
_cell_angle_gamma 90.00
_cell_formula_units_Z 4
_cell_length_a 13.351(3)
_cell_length_b 18.698(4)
_cell_length_c 13.566(3)
_cell_measurement_reflns_used 33518
_cell_measurement_temperature 133(2)
_cell_measurement_theta_max 53.9
_cell_measurement_theta_min 3.1
_cell_volume 3301.9(13)
_computing_structure_refinement 'SHELXL-97 (Sheldrick, 2008)'
_diffrn_ambient_temperature 133(2)
_diffrn_measured_fraction_theta_full 0.997
_diffrn_measured_fraction_theta_max 0.997
_diffrn_measurement_device_type IPDSII
_diffrn_radiation_monochromator graphite
_diffrn_radiation_source 'fine-focus sealed tube'
_diffrn_radiation_type MoK\a
_diffrn_radiation_wavelength 0.71073
_diffrn_reflns_av_R_equivalents 0.0388
_diffrn_reflns_av_sigmaI/netI 0.0220
_diffrn_reflns_limit_h_max 17
_diffrn_reflns_limit_h_min -16
_diffrn_reflns_limit_k_max 23
_diffrn_reflns_limit_k_min -23
_diffrn_reflns_limit_l_max 17
_diffrn_reflns_limit_l_min -17
_diffrn_reflns_number 32871
_diffrn_reflns_theta_full 26.96
_diffrn_reflns_theta_max 26.96
_diffrn_reflns_theta_min 1.89
_exptl_absorpt_coefficient_mu 0.828
_exptl_absorpt_correction_T_max 0.7808
_exptl_absorpt_correction_T_min 0.6654
_exptl_absorpt_correction_type numerical
_exptl_absorpt_process_details 'face indexed'
_exptl_crystal_colour yellow
_exptl_crystal_density_diffrn 1.415
_exptl_crystal_density_method 'not measured'
_exptl_crystal_description block
_exptl_crystal_F_000 1440
_exptl_crystal_size_max 0.43
_exptl_crystal_size_mid 0.43
_exptl_crystal_size_min 0.27
_refine_diff_density_max 0.429
_refine_diff_density_min -0.307
_refine_diff_density_rms 0.048
_refine_ls_extinction_method none
_refine_ls_goodness_of_fit_ref 1.026
_refine_ls_hydrogen_treatment constr
_refine_ls_matrix_type full
_refine_ls_number_parameters 398
_refine_ls_number_reflns 7158
_refine_ls_number_restraints 0
_refine_ls_restrained_S_all 1.026
_refine_ls_R_factor_all 0.0244
_refine_ls_R_factor_gt 0.0205
_refine_ls_shift/su_max 0.003
_refine_ls_shift/su_mean 0.000
_refine_ls_structure_factor_coef Fsqd
_refine_ls_weighting_details 'calc w=1/[\s^2^(Fo^2^)+(0.0271P)^2^+1.1355P] where P=(Fo^2^+2Fc^2^)/3'
_refine_ls_weighting_scheme calc
_refine_ls_wR_factor_gt 0.0513
_refine_ls_wR_factor_ref 0.0526
_reflns_number_gt 6496
_reflns_number_total 7158
_reflns_threshold_expression >2\s(I)
_cod_data_source_file om1000106_si_002.cif
_cod_data_source_block ppo22
_cod_original_cell_volume 3301.8(11)
_cod_original_sg_symbol_H-M P21/n
_cod_database_code 4065585

loop_
_symmetry_equiv_pos_as_xyz
'x, y, z'
'-x+1/2, y+1/2, -z+1/2'
'-x, -y, -z'
'x-1/2, -y-1/2, z-1/2'

loop_
_atom_site_label
_atom_site_type_symbol
_atom_site_fract_x
_atom_site_fract_y
_atom_site_fract_z
_atom_site_U_iso_or_equiv
_atom_site_adp_type
_atom_site_occupancy
_atom_site_symmetry_multiplicity
_atom_site_calc_flag
_atom_site_refinement_flags
Sn1 Sn 0.680413(7) 0.079695(5) 0.628929(7) 0.01779(4) Uani 1 1 d .
F1 F 0.84887(8) 0.19416(6) 0.80125(8) 0.0372(2) Uani 1 1 d .
F2 F 1.02659(9) 0.16982(8) 0.93285(9) 0.0584(4) Uani 1 1 d .
F3 F 1.10505(8) 0.03549(9) 0.95880(10) 0.0637(4) Uani 1 1 d .
F4 F 0.99826(10) -0.07600(7) 0.85833(10) 0.0572(4) Uani 1 1 d .
F5 F 0.82141(10) -0.05227(6) 0.72181(9) 0.0459(3) Uani 1 1 d .
N1 N 0.73799(9) 0.16865(7) 0.55273(9) 0.0183(2) Uani 1 1 d .
N2 N 0.60674(9) 0.16046(6) 0.70262(8) 0.0177(2) Uani 1 1 d .
C1 C 0.88365(12) 0.12586(10) 0.81089(12) 0.0286(3) Uani 1 1 d .
C2 C 0.97593(13) 0.11533(12) 0.87973(13) 0.0386(4) Uani 1 1 d .
C3 C 1.01467(13) 0.04697(13) 0.89341(14) 0.0432(5) Uani 1 1 d .
C4 C 0.96157(14) -0.00887(11) 0.84130(14) 0.0401(5) Uani 1 1 d .
C5 C 0.87032(13) 0.00513(10) 0.77281(13) 0.0316(4) Uani 1 1 d .
C6 C 0.82849(12) 0.07232(9) 0.75385(11) 0.0243(3) Uani 1 1 d .
C7 C 0.77413(11) 0.14518(8) 0.46489(10) 0.0212(3) Uani 1 1 d .
C8 C 0.87985(12) 0.13448(8) 0.47215(11) 0.0247(3) Uani 1 1 d .
C9 C 0.91061(14) 0.10772(10) 0.38725(13) 0.0330(4) Uani 1 1 d .
H9 H 0.9817 0.1008 0.3902 0.040 Uiso 1 1 calc R
C10 C 0.84027(15) 0.09115(11) 0.29939(14) 0.0384(4) Uani 1 1 d .
H10 H 0.8629 0.0728 0.2428 0.046 Uiso 1 1 calc R
C11 C 0.73690(14) 0.10139(11) 0.29397(12) 0.0347(4) Uani 1 1 d .
H11 H 0.6888 0.0897 0.2333 0.042 Uiso 1 1 calc R
C12 C 0.70161(12) 0.12869(9) 0.37597(11) 0.0253(3) Uani 1 1 d .
C13 C 0.96119(12) 0.15015(10) 0.56708(12) 0.0282(3) Uani 1 1 d .
H13 H 0.9263 0.1700 0.6191 0.034 Uiso 1 1 calc R
C14 C 1.01780(15) 0.08179(11) 0.60964(15) 0.0404(4) Uani 1 1 d .
H14A H 0.9677 0.0454 0.6187 0.061 Uiso 1 1 calc R
H14B H 1.0639 0.0922 0.6750 0.061 Uiso 1 1 calc R
H14C H 1.0580 0.0640 0.5625 0.061 Uiso 1 1 calc R
C15 C 1.03881(13) 0.20566(11) 0.54701(14) 0.0365(4) Uani 1 1 d .
H15A H 1.0758 0.1864 0.4981 0.055 Uiso 1 1 calc R
H15B H 1.0878 0.2167 0.6104 0.055 Uiso 1 1 calc R
H15C H 1.0024 0.2494 0.5198 0.055 Uiso 1 1 calc R
C16 C 0.58652(12) 0.13910(10) 0.36413(11) 0.0289(3) Uani 1 1 d .
H16 H 0.5744 0.1595 0.4286 0.035 Uiso 1 1 calc R
C17 C 0.52980(15) 0.06782(11) 0.34488(15) 0.0409(4) Uani 1 1 d .
H17A H 0.5400 0.0472 0.2814 0.061 Uiso 1 1 calc R
H17B H 0.4563 0.0756 0.3402 0.061 Uiso 1 1 calc R
H17C H 0.5567 0.0349 0.4007 0.061 Uiso 1 1 calc R
C18 C 0.54380(18) 0.19168(12) 0.27862(15) 0.0478(5) Uani 1 1 d .
H18A H 0.5817 0.2369 0.2909 0.072 Uiso 1 1 calc R
H18B H 0.4709 0.2004 0.2761 0.072 Uiso 1 1 calc R
H18C H 0.5514 0.1714 0.2141 0.072 Uiso 1 1 calc R
C19 C 0.77471(13) 0.29228(9) 0.51107(13) 0.0291(3) Uani 1 1 d .
H19A H 0.8500 0.2918 0.5290 0.044 Uiso 1 1 calc R
H19B H 0.7499 0.3399 0.5240 0.044 Uiso 1 1 calc R
H19C H 0.7509 0.2805 0.4393 0.044 Uiso 1 1 calc R
C20 C 0.73369(10) 0.23772(8) 0.57417(10) 0.0202(3) Uani 1 1 d .
C21 C 0.69179(11) 0.26460(8) 0.65325(11) 0.0212(3) Uani 1 1 d .
H21 H 0.7068 0.3133 0.6702 0.025 Uiso 1 1 calc R
C22 C 0.63146(11) 0.22994(8) 0.71015(10) 0.0197(3) Uani 1 1 d .
C23 C 0.59112(13) 0.27469(9) 0.78545(13) 0.0296(3) Uani 1 1 d .
H23A H 0.5159 0.2749 0.7674 0.044 Uiso 1 1 calc R
H23B H 0.6167 0.3238 0.7846 0.044 Uiso 1 1 calc R
H23C H 0.6146 0.2544 0.8533 0.044 Uiso 1 1 calc R
C24 C 0.51874(11) 0.13652(8) 0.73956(11) 0.0198(3) Uani 1 1 d .
C25 C 0.53222(11) 0.10030(8) 0.83234(11) 0.0220(3) Uani 1 1 d .
C26 C 0.44486(13) 0.07806(9) 0.86437(13) 0.0291(3) Uani 1 1 d .
H26 H 0.4526 0.0539 0.9272 0.035 Uiso 1 1 calc R
C27 C 0.34735(13) 0.09046(10) 0.80656(14) 0.0337(4) Uani 1 1 d .
H27 H 0.2888 0.0756 0.8301 0.040 Uiso 1 1 calc R
C28 C 0.33544(12) 0.12459(10) 0.71434(14) 0.0322(4) Uani 1 1 d .
H28 H 0.2682 0.1322 0.6744 0.039 Uiso 1 1 calc R
C29 C 0.41995(11) 0.14811(9) 0.67868(12) 0.0252(3) Uani 1 1 d .
C30 C 0.63779(12) 0.08271(8) 0.89610(11) 0.0240(3) Uani 1 1 d .
H30 H 0.6897 0.1096 0.8678 0.029 Uiso 1 1 calc R
C31 C 0.66004(12) 0.00281(9) 0.88927(12) 0.0289(3) Uani 1 1 d .
H31A H 0.6098 -0.0248 0.9164 0.043 Uiso 1 1 calc R
H31B H 0.7294 -0.0076 0.9286 0.043 Uiso 1 1 calc R
H31C H 0.6551 -0.0104 0.8184 0.043 Uiso 1 1 calc R
C32 C 0.65051(14) 0.10476(10) 1.00734(12) 0.0339(4) Uani 1 1 d .
H32A H 0.6350 0.1558 1.0111 0.051 Uiso 1 1 calc R
H32B H 0.7214 0.0957 1.0438 0.051 Uiso 1 1 calc R
H32C H 0.6033 0.0768 1.0380 0.051 Uiso 1 1 calc R
C33 C 0.40257(12) 0.18471(10) 0.57572(12) 0.0313(4) Uani 1 1 d .
H33 H 0.4713 0.1943 0.5606 0.038 Uiso 1 1 calc R
C34 C 0.34276(18) 0.13666(12) 0.49245(15) 0.0484(5) Uani 1 1 d .
H34A H 0.3785 0.0908 0.4933 0.073 Uiso 1 1 calc R
H34B H 0.3376 0.1598 0.4267 0.073 Uiso 1 1 calc R
H34C H 0.2737 0.1285 0.5037 0.073 Uiso 1 1 calc R
C35 C 0.34713(17) 0.25607(11) 0.57523(16) 0.0454(5) Uani 1 1 d .
H35A H 0.3377 0.2781 0.5082 0.068 Uiso 1 1 calc R
H35B H 0.3881 0.2879 0.6260 0.068 Uiso 1 1 calc R
H35C H 0.2799 0.2481 0.5912 0.068 Uiso 1 1 calc R

loop_
_atom_site_aniso_label
_atom_site_aniso_U_11
_atom_site_aniso_U_22
_atom_site_aniso_U_33
_atom_site_aniso_U_23
_atom_site_aniso_U_13
_atom_site_aniso_U_12
Sn1 0.01980(6) 0.01621(6) 0.01870(6) -0.00105(3) 0.00714(4) -0.00178(4)
F1 0.0337(5) 0.0303(5) 0.0413(6) 0.0011(4) -0.0055(4) -0.0038(4)
F2 0.0383(6) 0.0780(10) 0.0475(7) 0.0111(6) -0.0147(5) -0.0184(6)
F3 0.0267(5) 0.1102(12) 0.0506(7) 0.0410(8) 0.0010(5) 0.0166(6)
F4 0.0557(7) 0.0613(8) 0.0599(8) 0.0309(6) 0.0246(6) 0.0402(6)
F5 0.0593(7) 0.0283(5) 0.0507(7) 0.0028(5) 0.0133(5) 0.0166(5)
N1 0.0196(5) 0.0202(6) 0.0162(5) 0.0002(4) 0.0067(4) -0.0016(5)
N2 0.0176(5) 0.0191(6) 0.0177(5) 0.0010(4) 0.0066(4) 0.0005(4)
C1 0.0223(7) 0.0376(9) 0.0254(7) 0.0095(7) 0.0041(6) 0.0014(6)
C2 0.0237(8) 0.0600(13) 0.0301(8) 0.0134(8) 0.0015(7) -0.0057(8)
C3 0.0219(8) 0.0753(15) 0.0335(9) 0.0277(10) 0.0086(7) 0.0126(9)
C4 0.0351(9) 0.0515(12) 0.0390(9) 0.0240(9) 0.0196(8) 0.0236(9)
C5 0.0319(8) 0.0366(9) 0.0303(8) 0.0089(7) 0.0154(7) 0.0097(7)
C6 0.0213(7) 0.0299(8) 0.0234(7) 0.0069(6) 0.0086(6) 0.0039(6)
C7 0.0277(7) 0.0198(7) 0.0190(6) 0.0012(5) 0.0115(6) -0.0018(6)
C8 0.0280(7) 0.0248(8) 0.0246(7) 0.0015(6) 0.0133(6) -0.0019(6)
C9 0.0337(9) 0.0374(9) 0.0342(9) -0.0028(7) 0.0207(7) -0.0003(7)
C10 0.0460(10) 0.0471(11) 0.0289(8) -0.0093(8) 0.0227(8) -0.0026(8)
C11 0.0410(9) 0.0430(10) 0.0225(8) -0.0079(7) 0.0119(7) -0.0060(8)
C12 0.0304(8) 0.0264(8) 0.0209(7) -0.0007(6) 0.0097(6) -0.0026(6)
C13 0.0230(7) 0.0382(9) 0.0262(7) 0.0008(7) 0.0115(6) 0.0005(7)
C14 0.0359(9) 0.0511(12) 0.0384(10) 0.0123(8) 0.0173(8) 0.0099(8)
C15 0.0281(8) 0.0481(11) 0.0360(9) -0.0034(8) 0.0128(7) -0.0069(8)
C16 0.0291(8) 0.0374(9) 0.0193(7) -0.0037(6) 0.0037(6) 0.0001(7)
C17 0.0327(9) 0.0510(12) 0.0373(10) -0.0099(8) 0.0044(8) -0.0093(8)
C18 0.0574(12) 0.0518(13) 0.0320(9) 0.0037(9) 0.0052(9) 0.0147(10)
C19 0.0369(9) 0.0215(8) 0.0332(8) 0.0045(6) 0.0172(7) -0.0019(7)
C20 0.0193(6) 0.0208(7) 0.0205(6) 0.0019(5) 0.0043(5) -0.0017(5)
C21 0.0241(7) 0.0175(7) 0.0225(6) -0.0013(5) 0.0065(5) -0.0006(6)
C22 0.0197(6) 0.0199(7) 0.0191(6) -0.0015(5) 0.0035(5) 0.0013(5)
C23 0.0360(8) 0.0254(8) 0.0319(8) -0.0080(6) 0.0170(7) -0.0038(7)
C24 0.0194(6) 0.0201(7) 0.0217(7) -0.0028(5) 0.0087(5) -0.0012(5)
C25 0.0235(7) 0.0210(7) 0.0235(7) -0.0009(6) 0.0093(6) -0.0008(6)
C26 0.0314(8) 0.0300(8) 0.0299(8) 0.0032(6) 0.0153(7) -0.0031(7)
C27 0.0256(8) 0.0378(10) 0.0432(10) 0.0025(7) 0.0192(7) -0.0031(7)
C28 0.0202(7) 0.0390(10) 0.0391(9) 0.0022(7) 0.0099(6) 0.0023(7)
C29 0.0211(7) 0.0287(8) 0.0271(7) 0.0009(6) 0.0080(6) 0.0028(6)
C30 0.0262(7) 0.0283(8) 0.0179(7) 0.0029(6) 0.0059(6) -0.0031(6)
C31 0.0291(8) 0.0315(9) 0.0250(7) 0.0031(6) 0.0037(6) 0.0027(7)
C32 0.0416(9) 0.0389(10) 0.0214(7) -0.0023(7) 0.0073(7) -0.0059(8)
C33 0.0205(7) 0.0436(10) 0.0291(8) 0.0082(7) 0.0043(6) 0.0042(7)
C34 0.0605(13) 0.0489(12) 0.0323(9) -0.0029(9) 0.0031(9) 0.0095(10)
C35 0.0528(11) 0.0367(11) 0.0436(10) 0.0083(9) 0.0041(9) 0.0056(9)

loop_
_atom_type_symbol
_atom_type_description
_atom_type_scat_dispersion_real
_atom_type_scat_dispersion_imag
_atom_type_scat_source
C C 0.0033 0.0016 'International Tables Vol C Tables 4.2.6.8 and 6.1.1.4'
H H 0.0000 0.0000 'International Tables Vol C Tables 4.2.6.8 and 6.1.1.4'
N N 0.0061 0.0033 'International Tables Vol C Tables 4.2.6.8 and 6.1.1.4'
F F 0.0171 0.0103 'International Tables Vol C Tables 4.2.6.8 and 6.1.1.4'
Sn Sn -0.6537 1.4246 'International Tables Vol C Tables 4.2.6.8 and 6.1.1.4'

loop_
_geom_angle_atom_site_label_1
_geom_angle_atom_site_label_2
_geom_angle_atom_site_label_3
_geom_angle
N2 Sn1 N1 86.05(5)
N2 Sn1 C6 96.07(5)
N1 Sn1 C6 93.38(5)
C20 N1 C7 120.86(12)
C20 N1 Sn1 126.84(10)
C7 N1 Sn1 112.01(9)
C22 N2 C24 118.63(12)
C22 N2 Sn1 125.64(9)
C24 N2 Sn1 115.56(9)
F1 C1 C6 120.18(13)
F1 C1 C2 115.68(16)
C6 C1 C2 124.13(17)
F2 C2 C3 120.25(16)
F2 C2 C1 121.43(19)
C3 C2 C1 118.32(19)
F3 C3 C4 120.3(2)
F3 C3 C2 119.5(2)
C4 C3 C2 120.24(16)
F4 C4 C3 119.69(17)
F4 C4 C5 121.6(2)
C3 C4 C5 118.74(18)
F5 C5 C6 119.71(15)
F5 C5 C4 116.31(16)
C6 C5 C4 123.97(18)
C1 C6 C5 114.54(15)
C1 C6 Sn1 129.42(12)
C5 C6 Sn1 116.01(12)
C12 C7 C8 121.24(13)
C12 C7 N1 118.76(13)
C8 C7 N1 119.84(13)
C9 C8 C7 117.83(15)
C9 C8 C13 118.84(14)
C7 C8 C13 123.33(13)
C10 C9 C8 121.60(16)
C9 C10 C11 119.75(16)
C10 C11 C12 121.24(16)
C11 C12 C7 118.33(15)
C11 C12 C16 118.28(14)
C7 C12 C16 123.39(13)
C8 C13 C14 111.04(15)
C8 C13 C15 111.38(13)
C14 C13 C15 109.61(14)
C12 C16 C17 110.93(15)
C12 C16 C18 111.08(15)
C17 C16 C18 110.12(15)
N1 C20 C21 123.90(13)
N1 C20 C19 119.61(13)
C21 C20 C19 116.49(14)
C22 C21 C20 129.24(14)
N2 C22 C21 124.91(13)
N2 C22 C23 118.07(13)
C21 C22 C23 117.02(13)
C25 C24 C29 121.08(13)
C25 C24 N2 120.47(13)
C29 C24 N2 118.41(13)
C26 C25 C24 118.23(14)
C26 C25 C30 119.53(14)
C24 C25 C30 122.21(13)
C27 C26 C25 121.36(15)
C28 C27 C26 119.71(15)
C27 C28 C29 121.38(16)
C28 C29 C24 118.20(15)
C28 C29 C33 119.27(14)
C24 C29 C33 122.52(14)
C25 C30 C31 110.20(13)
C25 C30 C32 112.81(14)
C31 C30 C32 109.92(13)
C34 C33 C35 109.80(15)
C34 C33 C29 111.24(16)
C35 C33 C29 111.79(15)

loop_
_geom_bond_atom_site_label_1
_geom_bond_atom_site_label_2
_geom_bond_distance
Sn1 N2 2.1643(12)
Sn1 N1 2.1861(12)
Sn1 C6 2.3044(17)
F1 C1 1.355(2)
F2 C2 1.341(2)
F3 C3 1.347(2)
F4 C4 1.348(2)
F5 C5 1.362(2)
N1 C20 1.3278(19)
N1 C7 1.4494(18)
N2 C22 1.3388(19)
N2 C24 1.4468(18)
C1 C6 1.375(2)
C1 C2 1.385(2)
C2 C3 1.376(3)
C3 C4 1.367(3)
C4 C5 1.383(2)
C5 C6 1.376(2)
C7 C12 1.403(2)
C7 C8 1.407(2)
C8 C9 1.398(2)
C8 C13 1.517(2)
C9 C10 1.379(3)
C10 C11 1.379(3)
C11 C12 1.397(2)
C12 C16 1.522(2)
C13 C14 1.531(2)
C13 C15 1.533(2)
C16 C17 1.526(3)
C16 C18 1.531(3)
C19 C20 1.510(2)
C20 C21 1.408(2)
C21 C22 1.393(2)
C22 C23 1.509(2)
C24 C25 1.405(2)
C24 C29 1.409(2)
C25 C26 1.395(2)
C25 C30 1.517(2)
C26 C27 1.382(3)
C27 C28 1.382(3)
C28 C29 1.394(2)
C29 C33 1.526(2)
C30 C31 1.530(2)
C30 C32 1.537(2)
C33 C34 1.523(3)
C33 C35 1.525(3)
